data_2009069
loop_
_publ_author_name
'Liu, Qun'
'Wei, Yongge'
'Wang, Wei'
'Zhang, Shiwei'

_publ_section_title
;
 Tetraaquabis(4-pyridinecarboxylato-<i>N</i>)iron(II)
;
_journal_issue 10
_journal_name_full 'Acta Crystallographica Section C'
_journal_page_first IUC9900127
_journal_paper_doi 10.1107/S0108270199098741
_journal_volume 55
_journal_year 1999
_chemical_formula_iupac '[Fe (C6 H4 N O2)2 (H2 O)4]'
_chemical_formula_structural '[Fe (C6 H4 N O2)2 (H2 O)4]'
_chemical_formula_sum 'C12 H16 Fe N2 O8'
_chemical_formula_weight 372.12
_chemical_name_systematic ?
_space_group_IT_number 2
_symmetry_cell_setting triclinic
_symmetry_space_group_name_Hall '-P 1'
_symmetry_space_group_name_H-M 'P -1'
_cell_angle_alpha 95.62(3)
_cell_angle_beta 104.58(3)
_cell_angle_gamma 113.44(3)
_cell_formula_units_Z 1
_cell_length_a 6.3490(10)
_cell_length_b 6.9360(10)
_cell_length_c 9.282(2)
_cell_measurement_reflns_used 25
_cell_measurement_temperature 293(2)
_cell_measurement_theta_max 10
_cell_measurement_theta_min 5
_cell_volume 353.80(17)
_computing_cell_refinement
;
MSC/AFC Diffractometer Control Software
;
_computing_data_collection
;
MSC/AFC Diffractometer Control Software
(Molecular Structure Corporation, 1994)
;
_computing_data_reduction
;
TEXSAN (Molecular Structure Corporation, 1997)
;
_computing_molecular_graphics
;
;
_computing_publication_material
;
SHELXL97
;
_computing_structure_refinement
;
SHELXL97 (Sheldrick, 1997b)
;
_computing_structure_solution
;
SHELXS97 (Sheldrick, 1997a)
;
_diffrn_ambient_temperature 293(2)
_diffrn_measured_fraction_theta_full 1.000
_diffrn_measured_fraction_theta_max 1.000
_diffrn_measurement_device_type 'Rigaku AFC-6S'
_diffrn_measurement_method 2\q
_diffrn_radiation_monochromator graphite
_diffrn_radiation_source 'fine-focus sealed tube'
_diffrn_radiation_type MoK\a
_diffrn_radiation_wavelength 0.71073
_diffrn_reflns_av_R_equivalents 0.038
_diffrn_reflns_av_sigmaI/netI 0.0279
_diffrn_reflns_limit_h_max 8
_diffrn_reflns_limit_h_min -8
_diffrn_reflns_limit_k_max 9
_diffrn_reflns_limit_k_min 0
_diffrn_reflns_limit_l_max 12
_diffrn_reflns_limit_l_min -13
_diffrn_reflns_number 2216
_diffrn_reflns_theta_full 29.99
_diffrn_reflns_theta_max 29.99
_diffrn_reflns_theta_min 2.33
_diffrn_standards_decay_% 1
_diffrn_standards_interval_count 150
_diffrn_standards_number 3
_exptl_absorpt_coefficient_mu 1.113
_exptl_absorpt_correction_T_max 0.800
_exptl_absorpt_correction_T_min 0.649
_exptl_absorpt_correction_type '\y scan'
_exptl_absorpt_process_details '(Coppens et al., 1965)'
_exptl_crystal_colour orange--yellow
_exptl_crystal_density_diffrn 1.747
_exptl_crystal_density_method 'not measured'
_exptl_crystal_description block'
_exptl_crystal_F_000 192
_exptl_crystal_size_max 0.4
_exptl_crystal_size_mid 0.4
_exptl_crystal_size_min 0.2
_refine_diff_density_max 0.418
_refine_diff_density_min -0.557
_refine_ls_extinction_method none
_refine_ls_goodness_of_fit_ref 1.071
_refine_ls_hydrogen_treatment refall
_refine_ls_matrix_type full
_refine_ls_number_parameters 138
_refine_ls_number_reflns 2060
_refine_ls_number_restraints 0
_refine_ls_restrained_S_all 1.071
_refine_ls_R_factor_all 0.037
_refine_ls_R_factor_gt 0.031
_refine_ls_shift/su_max 0.002
_refine_ls_shift/su_mean 0.000
_refine_ls_structure_factor_coef Fsqd
_refine_ls_weighting_details 'w = 1/[\s^2^(Fo^2^)+(0.0405P)^2^+0.1022P] where P = (Fo^2^+2Fc^2^)/3'
_refine_ls_weighting_scheme calc
_refine_ls_wR_factor_ref 0.080
_reflns_number_gt 1889
_reflns_number_total 2060
_reflns_threshold_expression I>2\s(I)
_cod_data_source_file qa0179.cif
_cod_data_source_block global
_cod_depositor_comments
;
The following automatic conversions were performed:

'_refine_ls_weighting_scheme' value 'calc w =
1/[\s^2^(Fo^2^)+(0.0405P)^2^+0.1022P] where P = (Fo^2^+2Fc^2^)/3' was
changed to 'calc'. New tag '_refine_ls_weighting_details' was
created. The value of the new tag was set to 'w =
1/[\s^2^(Fo^2^)+(0.0405P)^2^+0.1022P] where P = (Fo^2^+2Fc^2^)/3'.

Automatic conversion script
Id: cif_fix_values 3143 2015-03-26 13:38:13Z robertas 
;
_cod_original_cell_volume 353.80(11)
_cod_database_code 2009069

loop_
_symmetry_equiv_pos_as_xyz
'x, y, z'
'-x, -y, -z'

loop_
_atom_site_label
_atom_site_fract_x
_atom_site_fract_y
_atom_site_fract_z
_atom_site_U_iso_or_equiv
_atom_site_adp_type
_atom_site_calc_flag
_atom_site_refinement_flags
_atom_site_occupancy
_atom_site_disorder_assembly
_atom_site_disorder_group
_atom_site_type_symbol
Fe 0 0 0 .02140(10) Uani d S 1 . . Fe
O1 .9243(2) .4164(2) .73357(14) .0333(3) Uani d . 1 . . O
O2 .5900(2) .2846(2) .80144(14) .0353(3) Uani d . 1 . . O
O3 .1681(2) -.2001(2) -.04365(14) .0273(2) Uani d . 1 . . O
O4 .2184(2) .2551(2) -.08551(16) .0325(3) Uani d . 1 . . O
N1 .2493(2) .1438(2) .23535(14) .0239(3) Uani d . 1 . . N
C1 .1573(3) .1480(3) .34970(18) .0246(3) Uani d . 1 . . C
C2 .2950(3) .2091(3) .50166(17) .0239(3) Uani d . 1 . . C
C3 .5433(3) .2725(2) .54022(16) .0205(3) Uani d . 1 . . C
C4 .6413(3) .2772(3) .42265(18) .0258(3) Uani d . 1 . . C
C5 .4900(3) .2113(3) .27293(18) .0273(3) Uani d . 1 . . C
C6 .6984(3) .3301(2) .70498(17) .0242(3) Uani d . 1 . . C
H1 -.010(4) .105(4) .323(2) .033(5) Uiso d . 1 . . H
H2 .221(4) .207(4) .574(3) .038(6) Uiso d . 1 . . H
H3 .814(4) .328(4) .444(3) .039(6) Uiso d . 1 . . H
H4 .557(4) .203(4) .195(3) .039(6) Uiso d . 1 . . H
H5 .241(5) -.232(5) .030(3) .058(8) Uiso d . 1 . . H
H6 .099(5) -.304(4) -.105(3) .047(7) Uiso d . 1 . . H
H7 .333(6) .270(5) -.119(3) .069(9) Uiso d . 1 . . H
H8 .140(6) .317(5) -.131(4) .074(10) Uiso d . 1 . . H

loop_
_atom_site_aniso_label
_atom_site_aniso_U_11
_atom_site_aniso_U_22
_atom_site_aniso_U_33
_atom_site_aniso_U_12
_atom_site_aniso_U_13
_atom_site_aniso_U_23
Fe .02007(15) .02748(17) .01666(15) .01156(12) .00412(11) .00450(11)
O1 .0235(5) .0412(7) .0282(6) .0118(5) .0012(5) .0061(5)
O2 .0330(6) .0575(8) .0219(6) .0255(6) .0085(5) .0126(5)
O3 .0278(6) .0344(6) .0212(5) .0185(5) .0030(4) .0037(5)
O4 .0286(6) .0376(7) .0367(7) .0158(5) .0141(5) .0156(5)
N1 .0228(6) .0286(6) .0199(6) .0119(5) .0053(5) .0051(5)
C1 .0204(6) .0307(8) .0220(7) .0116(6) .0048(5) .0059(6)
C2 .0232(7) .0291(7) .0200(7) .0110(6) .0078(5) .0073(5)
C3 .0221(7) .0192(6) .0201(6) .0102(5) .0043(5) .0055(5)
C4 .0195(7) .0298(8) .0255(7) .0095(6) .0060(5) .0034(6)
C5 .0237(7) .0351(8) .0218(7) .0110(6) .0088(6) .0044(6)
C6 .0255(7) .0251(7) .0217(7) .0135(6) .0032(5) .0042(5)

loop_
_atom_type_symbol
_atom_type_description
_atom_type_scat_dispersion_real
_atom_type_scat_dispersion_imag
_atom_type_scat_source
C C 0.0033 0.0016 'International Tables Vol C Tables 4.2.6.8 and 6.1.1.4'
H H 0.0000 0.0000 'International Tables Vol C Tables 4.2.6.8 and 6.1.1.4'
N N 0.0061 0.0033 'International Tables Vol C Tables 4.2.6.8 and 6.1.1.4'
O O 0.0106 0.0060 'International Tables Vol C Tables 4.2.6.8 and 6.1.1.4'
Fe Fe 0.3463 0.8444 'International Tables Vol C Tables 4.2.6.8 and 6.1.1.4'

loop_
_geom_angle_atom_site_label_1
_geom_angle_atom_site_label_2
_geom_angle_atom_site_label_3
_geom_angle_site_symmetry_1
_geom_angle_site_symmetry_3
_geom_angle
_geom_angle_publ_flag
O3 Fe O3 . 2 180.0 n
O3 Fe O4 . 2 85.92(5) n
O3 Fe O4 2 2 94.08(5) n
O3 Fe O4 . . 94.08(5) y
O3 Fe O4 2 . 85.92(5) n
O4 Fe O4 2 . 180.0 n
O3 Fe N1 . . 92.67(5) y
O3 Fe N1 2 . 87.33(5) n
O4 Fe N1 2 . 87.74(6) n
O4 Fe N1 . . 92.26(6) y
O3 Fe N1 . 2 87.33(5) n
O3 Fe N1 2 2 92.67(5) n
O4 Fe N1 2 2 92.26(6) n
O4 Fe N1 . 2 87.74(6) n
N1 Fe N1 . 2 180.0 n
C1 N1 C5 . . 117.29(14) y
C1 N1 Fe . . 118.95(10) y
C5 N1 Fe . . 123.49(11) y
N1 C1 C2 . . 123.33(14) y
C1 C2 C3 . . 119.20(15) y
C4 C3 C2 . . 117.80(14) y
C4 C3 C6 . . 121.36(14) y
C2 C3 C6 . . 120.83(14) y
C3 C4 C5 . . 119.37(15) y
N1 C5 C4 . . 122.93(15) y
O2 C6 O1 . . 125.59(15) y
O2 C6 C3 . . 116.86(14) y
O1 C6 C3 . . 117.54(15) y

loop_
_geom_bond_atom_site_label_1
_geom_bond_atom_site_label_2
_geom_bond_site_symmetry_2
_geom_bond_distance
_geom_bond_publ_flag
Fe O3 . 2.1248(13) y
Fe O3 2 2.1248(13) n
Fe O4 2 2.1357(15) n
Fe O4 . 2.1357(15) y
Fe N1 . 2.2019(17) y
Fe N1 2 2.2019(17) n
O1 C6 . 1.257(2) y
O2 C6 . 1.252(2) y
N1 C1 . 1.337(2) y
N1 C5 . 1.344(2) y
C1 C2 . 1.379(2) y
C2 C3 . 1.392(2) y
C3 C4 . 1.383(2) y
C3 C6 . 1.509(2) y
C4 C5 . 1.385(2) y

loop_
_geom_hbond_atom_site_label_D
_geom_hbond_atom_site_label_H
_geom_hbond_atom_site_label_A
_geom_hbond_site_symmetry_A
_geom_hbond_distance_DH
_geom_hbond_distance_HA
_geom_hbond_distance_DA
_geom_hbond_angle_DHA
O3 H6 O1 1_444 0.76(3) 2.03(3) 2.790(2) 178(3)
O3 H5 O2 2_656 0.82(3) 1.82(3) 2.6443(19) 177(3)
O4 H8 O1 1_454 0.84(4) 2.00(4) 2.830(2) 170(3)
O4 H7 O2 1_554 0.84(3) 1.92(3) 2.7593(19) 176(3)
